data_4065146
loop_
_publ_author_name
'Colquhoun, Victoria P.'
'Abele, Bors C.'
'Strohmann, Carsten'

_publ_section_title
;
 Control of N- or C-Bridging Mode in Dimeric Butylmagnesium Silylamides
;
_journal_issue 20
_journal_name_full Organometallics
_journal_page_first 5408
_journal_paper_doi 10.1021/om200587n
_journal_volume 30
_journal_year 2011
_chemical_formula_sum 'C24 H54 Mg N4 Si2'
_chemical_formula_weight 479.2
_chemical_name_systematic
;
 ?
;
_space_group_IT_number 14
_symmetry_cell_setting monoclinic
_symmetry_space_group_name_Hall '-P 2yn'
_symmetry_space_group_name_H-M 'P 1 21/n 1'
_atom_sites_solution_hydrogens geom
_atom_sites_solution_primary direct
_atom_sites_solution_secondary difmap
_audit_creation_date 2009-11-05T14:21:29-00:00
_audit_creation_method 'WinGX routine CIF_UPDATE'
_cell_angle_alpha 90
_cell_angle_beta 106.098(2)
_cell_angle_gamma 90
_cell_formula_units_Z 4
_cell_length_a 9.8598(12)
_cell_length_b 17.856(2)
_cell_length_c 17.272(2)
_cell_measurement_temperature 173(2)
_cell_measurement_theta_max 26
_cell_measurement_theta_min 2.16
_cell_volume 2921.6(6)
_computing_cell_refinement 'SAINT-Plus (Bruker, 1999)'
_computing_data_collection 'SMART (Bruker, 2001)'
_computing_data_reduction 'SAINT-Plus (Bruker, 1999)'
_computing_molecular_graphics 'Ortep-3 (Farrugia, 1997)'
_computing_publication_material 'SHELXL97 (Sheldrick, 2008)'
_computing_structure_refinement 'SHELXL97 (Sheldrick, 2008)'
_computing_structure_solution 'SHELXS97 (Sheldrick, 2008)'
_diffrn_ambient_temperature 173(2)
_diffrn_measured_fraction_theta_full 0.998
_diffrn_measured_fraction_theta_max 0.998
_diffrn_measurement_device_type 'Bruker SMART APEX CCD'
_diffrn_measurement_method \w-scans
_diffrn_radiation_monochromator graphite
_diffrn_radiation_type MoK\a
_diffrn_radiation_wavelength 0.71073
_diffrn_reflns_av_R_equivalents 0.0428
_diffrn_reflns_av_unetI/netI 0.0568
_diffrn_reflns_limit_h_max 12
_diffrn_reflns_limit_h_min -12
_diffrn_reflns_limit_k_max 22
_diffrn_reflns_limit_k_min -19
_diffrn_reflns_limit_l_max 21
_diffrn_reflns_limit_l_min -21
_diffrn_reflns_number 15169
_diffrn_reflns_theta_full 26
_diffrn_reflns_theta_max 26
_diffrn_reflns_theta_min 2.16
_exptl_absorpt_coefficient_mu 0.161
_exptl_absorpt_correction_T_max 0.9686
_exptl_absorpt_correction_T_min 0.9098
_exptl_absorpt_correction_type multi-scan
_exptl_absorpt_process_details '(SADABS; Bruker, 1999)'
_exptl_crystal_colour colourless
_exptl_crystal_density_diffrn 1.089
_exptl_crystal_density_method 'not measured'
_exptl_crystal_description block
_exptl_crystal_F_000 1064
_exptl_crystal_size_max 0.6
_exptl_crystal_size_mid 0.3
_exptl_crystal_size_min 0.2
_refine_diff_density_max 0.313
_refine_diff_density_min -0.202
_refine_diff_density_rms 0.051
_refine_ls_extinction_method none
_refine_ls_goodness_of_fit_ref 1.069
_refine_ls_hydrogen_treatment riding
_refine_ls_matrix_type full
_refine_ls_number_parameters 290
_refine_ls_number_reflns 5735
_refine_ls_number_restraints 0
_refine_ls_restrained_S_all 1.069
_refine_ls_R_factor_all 0.0769
_refine_ls_R_factor_gt 0.0521
_refine_ls_shift/su_max 0
_refine_ls_shift/su_mean 0
_refine_ls_structure_factor_coef Fsqd
_refine_ls_weighting_details 'calc w=1/[\s^2^(Fo^2^)+(0.0574P)^2^+0.2141P] where P=(Fo^2^+2Fc^2^)/3'
_refine_ls_weighting_scheme calc
_refine_ls_wR_factor_gt 0.117
_refine_ls_wR_factor_ref 0.1319
_reflns_number_gt 4209
_reflns_number_total 5735
_reflns_threshold_expression >2sigma(I)
_cod_data_source_file om200587n_si_003.cif
_cod_data_source_block mg200308
_cod_original_sg_symbol_H-M P2(1)/n
_cod_database_code 4065146

loop_
_symmetry_equiv_pos_as_xyz
'x, y, z'
'-x+1/2, y+1/2, -z+1/2'
'-x, -y, -z'
'x-1/2, -y-1/2, z-1/2'

loop_
_atom_site_label
_atom_site_type_symbol
_atom_site_fract_x
_atom_site_fract_y
_atom_site_fract_z
_atom_site_U_iso_or_equiv
_atom_site_adp_type
_atom_site_occupancy
_atom_site_symmetry_multiplicity
_atom_site_calc_flag
_atom_site_refinement_flags
C1 C 0.4780(3) 0.10773(14) 0.98591(15) 0.0439(6) Uani 1 1 d .
H1A H 0.4232 0.1457 1.0051 0.066 Uiso 1 1 calc R
H1B H 0.5187 0.0724 1.0296 0.066 Uiso 1 1 calc R
H1C H 0.416 0.0807 0.9403 0.066 Uiso 1 1 calc R
C2 C 0.7319(3) 0.20155(16) 1.04750(14) 0.0504(7) Uani 1 1 d .
H2A H 0.8148 0.2252 1.0371 0.076 Uiso 1 1 calc R
H2B H 0.7625 0.1642 1.0903 0.076 Uiso 1 1 calc R
H2C H 0.6745 0.2398 1.0643 0.076 Uiso 1 1 calc R
C3 C 0.5080(3) 0.27569(13) 0.85723(13) 0.0346(6) Uani 1 1 d .
C4 C 0.6058(3) 0.33980(14) 0.89875(17) 0.0555(8) Uani 1 1 d .
H4A H 0.6388 0.3302 0.9568 0.083 Uiso 1 1 calc R
H4B H 0.5539 0.3872 0.8892 0.083 Uiso 1 1 calc R
H4C H 0.6871 0.3428 0.8767 0.083 Uiso 1 1 calc R
C5 C 0.3817(3) 0.27292(16) 0.89260(17) 0.0598(8) Uani 1 1 d .
H5A H 0.3207 0.2306 0.8692 0.09 Uiso 1 1 calc R
H5B H 0.3279 0.3197 0.88 0.09 Uiso 1 1 calc R
H5C H 0.4155 0.2667 0.9512 0.09 Uiso 1 1 calc R
C6 C 0.4480(3) 0.29587(14) 0.76805(14) 0.0435(6) Uani 1 1 d .
H6A H 0.5235 0.2936 0.7412 0.065 Uiso 1 1 calc R
H6B H 0.4089 0.3467 0.7634 0.065 Uiso 1 1 calc R
H6C H 0.3733 0.2603 0.7424 0.065 Uiso 1 1 calc R
C7 C 0.7271(2) 0.07111(13) 0.93155(13) 0.0345(6) Uani 1 1 d .
H7A H 0.7867 0.0518 0.9836 0.041 Uiso 1 1 calc R
H7B H 0.6589 0.0312 0.9072 0.041 Uiso 1 1 calc R
C8 C 0.9410(3) 0.13100(15) 0.92206(13) 0.0386(6) Uani 1 1 d .
H8A H 0.9849 0.1076 0.975 0.046 Uiso 1 1 calc R
H8B H 0.9061 0.1811 0.932 0.046 Uiso 1 1 calc R
C9 C 1.0517(3) 0.14020(16) 0.87741(15) 0.0480(7) Uani 1 1 d .
H9A H 1.0112 0.1692 0.8275 0.058 Uiso 1 1 calc R
H9B H 1.1321 0.1691 0.9113 0.058 Uiso 1 1 calc R
C10 C 1.1048(3) 0.06599(17) 0.85587(16) 0.0538(8) Uani 1 1 d .
H10A H 1.1572 0.0395 0.9055 0.065 Uiso 1 1 calc R
H10B H 1.1696 0.0742 0.822 0.065 Uiso 1 1 calc R
C11 C 0.9803(3) 0.01936(16) 0.81045(16) 0.0520(7) Uani 1 1 d .
H11A H 1.0135 -0.0309 0.7996 0.062 Uiso 1 1 calc R
H11B H 0.9347 0.0434 0.758 0.062 Uiso 1 1 calc R
C12 C 0.8740(3) 0.01141(14) 0.85848(15) 0.0421(6) Uani 1 1 d .
H12A H 0.7938 -0.0194 0.8274 0.05 Uiso 1 1 calc R
H12B H 0.9187 -0.0153 0.9094 0.05 Uiso 1 1 calc R
C13 C 0.5571(3) 0.14915(16) 0.51260(14) 0.0549(8) Uani 1 1 d .
H13A H 0.4841 0.1817 0.523 0.082 Uiso 1 1 calc R
H13B H 0.5129 0.1044 0.4835 0.082 Uiso 1 1 calc R
H13C H 0.6083 0.1762 0.48 0.082 Uiso 1 1 calc R
C14 C 0.8262(3) 0.06962(15) 0.57804(15) 0.0504(7) Uani 1 1 d .
H14A H 0.8565 0.1004 0.5389 0.076 Uiso 1 1 calc R
H14B H 0.7888 0.0219 0.553 0.076 Uiso 1 1 calc R
H14C H 0.907 0.0601 0.6249 0.076 Uiso 1 1 calc R
C15 C 0.8063(3) 0.25430(13) 0.67861(13) 0.0369(6) Uani 1 1 d .
C16 C 0.8376(3) 0.29876(14) 0.75780(15) 0.0482(7) Uani 1 1 d .
H16A H 0.7486 0.3118 0.7693 0.072 Uiso 1 1 calc R
H16B H 0.889 0.3446 0.7527 0.072 Uiso 1 1 calc R
H16C H 0.8951 0.2682 0.8019 0.072 Uiso 1 1 calc R
C17 C 0.9479(3) 0.23921(16) 0.66025(16) 0.0537(8) Uani 1 1 d .
H17A H 1.0047 0.2049 0.7008 0.081 Uiso 1 1 calc R
H17B H 0.999 0.2865 0.6616 0.081 Uiso 1 1 calc R
H17C H 0.9303 0.2166 0.6067 0.081 Uiso 1 1 calc R
C18 C 0.7175(3) 0.30450(15) 0.61224(16) 0.0582(8) Uani 1 1 d .
H18A H 0.7041 0.28 0.5599 0.087 Uiso 1 1 calc R
H18B H 0.7661 0.3524 0.6124 0.087 Uiso 1 1 calc R
H18C H 0.6254 0.3134 0.6218 0.087 Uiso 1 1 calc R
C19 C 0.5974(3) 0.04314(13) 0.65614(13) 0.0361(6) Uani 1 1 d .
H19A H 0.532 0.0154 0.6115 0.043 Uiso 1 1 calc R
H19B H 0.6714 0.0076 0.6849 0.043 Uiso 1 1 calc R
C20 C 0.3904(2) 0.11325(13) 0.67221(14) 0.0369(6) Uani 1 1 d .
H20A H 0.42 0.1549 0.6426 0.044 Uiso 1 1 calc R
H20B H 0.3511 0.1356 0.7138 0.044 Uiso 1 1 calc R
C21 C 0.2748(3) 0.06942(15) 0.61370(15) 0.0475(7) Uani 1 1 d .
H21A H 0.3094 0.0514 0.5684 0.057 Uiso 1 1 calc R
H21B H 0.1927 0.1025 0.5914 0.057 Uiso 1 1 calc R
C22 C 0.2291(3) 0.00287(15) 0.65554(17) 0.0506(7) Uani 1 1 d .
H22A H 0.1799 0.021 0.6947 0.061 Uiso 1 1 calc R
H22B H 0.1624 -0.0286 0.6152 0.061 Uiso 1 1 calc R
C23 C 0.3563(3) -0.04365(14) 0.69909(16) 0.0458(7) Uani 1 1 d .
H23A H 0.3963 -0.0685 0.6591 0.055 Uiso 1 1 calc R
H23B H 0.3265 -0.083 0.7312 0.055 Uiso 1 1 calc R
C24 C 0.4687(3) 0.00528(13) 0.75435(14) 0.0376(6) Uani 1 1 d .
H24A H 0.4307 0.0255 0.7975 0.045 Uiso 1 1 calc R
H24B H 0.5512 -0.0264 0.7803 0.045 Uiso 1 1 calc R
Mg Mg 0.66628(7) 0.15328(4) 0.78355(4) 0.02539(19) Uani 1 1 d .
N1 N 0.58397(19) 0.20343(10) 0.86584(10) 0.0286(4) Uani 1 1 d .
N2 N 0.81954(19) 0.08455(10) 0.87768(10) 0.0300(4) Uani 1 1 d .
N3 N 0.73219(19) 0.18413(10) 0.68658(10) 0.0295(4) Uani 1 1 d .
N4 N 0.51711(19) 0.06882(10) 0.71313(10) 0.0305(4) Uani 1 1 d .
Si1 Si 0.62400(7) 0.15454(4) 0.95294(3) 0.03144(18) Uani 1 1 d .
Si2 Si 0.68445(7) 0.12051(4) 0.61144(4) 0.03456(19) Uani 1 1 d .

loop_
_atom_site_aniso_label
_atom_site_aniso_U_11
_atom_site_aniso_U_22
_atom_site_aniso_U_33
_atom_site_aniso_U_23
_atom_site_aniso_U_13
_atom_site_aniso_U_12
C1 0.0449(16) 0.0474(16) 0.0466(14) 0.0051(12) 0.0247(13) -0.0026(13)
C2 0.0550(18) 0.0642(19) 0.0319(13) -0.0081(12) 0.0120(13) -0.0083(15)
C3 0.0393(14) 0.0320(13) 0.0364(12) -0.0024(10) 0.0170(11) 0.0027(11)
C4 0.070(2) 0.0387(16) 0.0565(17) -0.0114(13) 0.0148(16) 0.0019(15)
C5 0.066(2) 0.0576(19) 0.0709(19) 0.0152(15) 0.0445(17) 0.0224(16)
C6 0.0511(17) 0.0353(15) 0.0456(14) 0.0052(11) 0.0157(13) 0.0116(12)
C7 0.0320(13) 0.0410(14) 0.0301(11) 0.0089(10) 0.0080(10) -0.0013(11)
C8 0.0318(14) 0.0503(16) 0.0328(12) 0.0005(11) 0.0076(11) -0.0050(12)
C9 0.0344(15) 0.068(2) 0.0430(14) 0.0038(13) 0.0134(12) -0.0076(14)
C10 0.0339(15) 0.085(2) 0.0443(15) 0.0064(15) 0.0136(13) 0.0097(15)
C11 0.0437(17) 0.0614(19) 0.0535(16) -0.0040(14) 0.0176(14) 0.0167(15)
C12 0.0389(15) 0.0396(15) 0.0455(14) 0.0035(12) 0.0079(12) 0.0102(12)
C13 0.067(2) 0.068(2) 0.0280(13) -0.0026(13) 0.0097(13) 0.0041(16)
C14 0.0587(18) 0.0514(17) 0.0492(15) -0.0100(13) 0.0286(14) 0.0061(14)
C15 0.0433(15) 0.0355(14) 0.0366(13) 0.0023(11) 0.0189(12) -0.0044(12)
C16 0.0590(18) 0.0379(15) 0.0554(16) -0.0073(12) 0.0286(14) -0.0145(13)
C17 0.0516(18) 0.0619(19) 0.0585(17) -0.0029(14) 0.0337(15) -0.0114(15)
C18 0.072(2) 0.0432(17) 0.0590(17) 0.0187(14) 0.0181(16) -0.0024(15)
C19 0.0351(14) 0.0359(14) 0.0370(13) -0.0095(11) 0.0098(11) -0.0003(11)
C20 0.0346(14) 0.0347(14) 0.0408(13) -0.0015(11) 0.0098(11) -0.0001(11)
C21 0.0377(15) 0.0563(18) 0.0433(14) -0.0025(13) 0.0028(12) -0.0040(13)
C22 0.0361(16) 0.0565(18) 0.0558(16) -0.0104(14) 0.0073(13) -0.0115(14)
C23 0.0434(16) 0.0401(16) 0.0540(15) -0.0064(13) 0.0138(13) -0.0146(13)
C24 0.0384(15) 0.0346(14) 0.0393(13) 0.0014(11) 0.0101(12) -0.0042(11)
Mg 0.0274(4) 0.0264(4) 0.0233(4) -0.0004(3) 0.0088(3) -0.0007(3)
N1 0.0324(11) 0.0296(11) 0.0256(9) -0.0008(8) 0.0112(8) 0.0016(9)
N2 0.0262(10) 0.0351(11) 0.0286(9) 0.0031(8) 0.0077(8) 0.0012(9)
N3 0.0345(11) 0.0297(10) 0.0268(9) 0.0006(8) 0.0129(9) -0.0019(9)
N4 0.0304(11) 0.0306(11) 0.0308(9) -0.0042(8) 0.0093(8) -0.0023(9)
Si1 0.0317(4) 0.0395(4) 0.0250(3) 0.0001(3) 0.0109(3) -0.0038(3)
Si2 0.0403(4) 0.0386(4) 0.0276(3) -0.0037(3) 0.0142(3) 0.0023(3)

loop_
_atom_type_symbol
_atom_type_description
_atom_type_scat_dispersion_real
_atom_type_scat_dispersion_imag
_atom_type_scat_source
C C 0.0033 0.0016 'International Tables Vol C Tables 4.2.6.8 and 6.1.1.4'
H H 0 0 'International Tables Vol C Tables 4.2.6.8 and 6.1.1.4'
N N 0.0061 0.0033 'International Tables Vol C Tables 4.2.6.8 and 6.1.1.4'
Mg Mg 0.0486 0.0363 'International Tables Vol C Tables 4.2.6.8 and 6.1.1.4'
Si Si 0.0817 0.0704 'International Tables Vol C Tables 4.2.6.8 and 6.1.1.4'

loop_
_geom_angle_atom_site_label_1
_geom_angle_atom_site_label_2
_geom_angle_atom_site_label_3
_geom_angle
Si1 C1 H1A 109.5
Si1 C1 H1B 109.5
H1A C1 H1B 109.5
Si1 C1 H1C 109.5
H1A C1 H1C 109.5
H1B C1 H1C 109.5
Si1 C2 H2A 109.5
Si1 C2 H2B 109.5
H2A C2 H2B 109.5
Si1 C2 H2C 109.5
H2A C2 H2C 109.5
H2B C2 H2C 109.5
N1 C3 C6 110.48(17)
N1 C3 C5 112.14(19)
C6 C3 C5 106.2(2)
N1 C3 C4 111.5(2)
C6 C3 C4 108.1(2)
C5 C3 C4 108.2(2)
C3 C4 H4A 109.5
C3 C4 H4B 109.5
H4A C4 H4B 109.5
C3 C4 H4C 109.5
H4A C4 H4C 109.5
H4B C4 H4C 109.5
C3 C5 H5A 109.5
C3 C5 H5B 109.5
H5A C5 H5B 109.5
C3 C5 H5C 109.5
H5A C5 H5C 109.5
H5B C5 H5C 109.5
C3 C6 H6A 109.5
C3 C6 H6B 109.5
H6A C6 H6B 109.5
C3 C6 H6C 109.5
H6A C6 H6C 109.5
H6B C6 H6C 109.5
N2 C7 Si1 116.64(15)
N2 C7 Mg 51.21(9)
Si1 C7 Mg 77.32(7)
N2 C7 H7A 108.1
Si1 C7 H7A 108.1
Mg C7 H7A 156.1
N2 C7 H7B 108.1
Si1 C7 H7B 108.1
Mg C7 H7B 92.3
H7A C7 H7B 107.3
N2 C8 C9 113.04(19)
N2 C8 H8A 109
C9 C8 H8A 109
N2 C8 H8B 109
C9 C8 H8B 109
H8A C8 H8B 107.8
C10 C9 C8 112.3(2)
C10 C9 H9A 109.1
C8 C9 H9A 109.1
C10 C9 H9B 109.1
C8 C9 H9B 109.1
H9A C9 H9B 107.9
C9 C10 C11 109.0(2)
C9 C10 H10A 109.9
C11 C10 H10A 109.9
C9 C10 H10B 109.9
C11 C10 H10B 109.9
H10A C10 H10B 108.3
C10 C11 C12 110.7(2)
C10 C11 H11A 109.5
C12 C11 H11A 109.5
C10 C11 H11B 109.5
C12 C11 H11B 109.5
H11A C11 H11B 108.1
N2 C12 C11 112.9(2)
N2 C12 H12A 109
C11 C12 H12A 109
N2 C12 H12B 109
C11 C12 H12B 109
H12A C12 H12B 107.8
Si2 C13 H13A 109.5
Si2 C13 H13B 109.5
H13A C13 H13B 109.5
Si2 C13 H13C 109.5
H13A C13 H13C 109.5
H13B C13 H13C 109.5
Si2 C14 H14A 109.5
Si2 C14 H14B 109.5
H14A C14 H14B 109.5
Si2 C14 H14C 109.5
H14A C14 H14C 109.5
H14B C14 H14C 109.5
N3 C15 C18 111.9(2)
N3 C15 C16 109.75(17)
C18 C15 C16 107.3(2)
N3 C15 C17 111.8(2)
C18 C15 C17 108.2(2)
C16 C15 C17 107.7(2)
C15 C16 H16A 109.5
C15 C16 H16B 109.5
H16A C16 H16B 109.5
C15 C16 H16C 109.5
H16A C16 H16C 109.5
H16B C16 H16C 109.5
C15 C17 H17A 109.5
C15 C17 H17B 109.5
H17A C17 H17B 109.5
C15 C17 H17C 109.5
H17A C17 H17C 109.5
H17B C17 H17C 109.5
C15 C18 H18A 109.5
C15 C18 H18B 109.5
H18A C18 H18B 109.5
C15 C18 H18C 109.5
H18A C18 H18C 109.5
H18B C18 H18C 109.5
N4 C19 Si2 115.20(15)
N4 C19 H19A 108.5
Si2 C19 H19A 108.5
N4 C19 H19B 108.5
Si2 C19 H19B 108.5
H19A C19 H19B 107.5
N4 C20 C21 114.9(2)
N4 C20 H20A 108.6
C21 C20 H20A 108.6
N4 C20 H20B 108.6
C21 C20 H20B 108.6
H20A C20 H20B 107.5
C20 C21 C22 110.7(2)
C20 C21 H21A 109.5
C22 C21 H21A 109.5
C20 C21 H21B 109.5
C22 C21 H21B 109.5
H21A C21 H21B 108.1
C23 C22 C21 110.5(2)
C23 C22 H22A 109.6
C21 C22 H22A 109.6
C23 C22 H22B 109.6
C21 C22 H22B 109.6
H22A C22 H22B 108.1
C22 C23 C24 110.8(2)
C22 C23 H23A 109.5
C24 C23 H23A 109.5
C22 C23 H23B 109.5
C24 C23 H23B 109.5
H23A C23 H23B 108.1
N4 C24 C23 114.36(19)
N4 C24 H24A 108.7
C23 C24 H24A 108.7
N4 C24 H24B 108.7
C23 C24 H24B 108.7
H24A C24 H24B 107.6
N1 Mg N3 137.60(8)
N1 Mg N4 110.53(7)
N3 Mg N4 92.71(7)
N1 Mg N2 93.06(7)
N3 Mg N2 116.01(7)
N4 Mg N2 103.61(7)
N1 Mg C7 68.05(7)
N3 Mg C7 147.00(8)
N4 Mg C7 94.81(7)
N2 Mg C7 31.08(6)
N1 Mg Si1 30.96(5)
N3 Mg Si1 160.49(6)
N4 Mg Si1 106.44(5)
N2 Mg Si1 63.69(5)
C7 Mg Si1 37.10(5)
N1 Mg Si2 154.19(6)
N3 Mg Si2 30.68(5)
N4 Mg Si2 63.22(5)
N2 Mg Si2 112.70(5)
C7 Mg Si2 135.22(5)
Si1 Mg Si2 168.66(3)
C3 N1 Si1 121.84(13)
C3 N1 Mg 127.18(13)
Si1 N1 Mg 110.83(9)
C8 N2 C12 108.50(18)
C8 N2 C7 108.25(16)
C12 N2 C7 108.62(17)
C8 N2 Mg 110.62(14)
C12 N2 Mg 122.02(14)
C7 N2 Mg 97.71(12)
C15 N3 Si2 122.59(13)
C15 N3 Mg 125.89(13)
Si2 N3 Mg 111.46(9)
C20 N4 C24 107.25(17)
C20 N4 C19 112.32(17)
C24 N4 C19 112.34(18)
C20 N4 Mg 103.90(13)
C24 N4 Mg 120.55(13)
C19 N4 Mg 100.24(13)
N1 Si1 C2 118.61(11)
N1 Si1 C1 119.28(11)
C2 Si1 C1 103.35(11)
N1 Si1 C7 103.77(9)
C2 Si1 C7 108.37(12)
C1 Si1 C7 101.90(11)
N1 Si1 Mg 38.20(6)
C2 Si1 Mg 129.61(9)
C1 Si1 Mg 127.03(8)
C7 Si1 Mg 65.58(6)
N3 Si2 C14 119.09(11)
N3 Si2 C13 119.08(11)
C14 Si2 C13 102.55(12)
N3 Si2 C19 103.75(9)
C14 Si2 C19 103.33(11)
C13 Si2 C19 107.61(12)
N3 Si2 Mg 37.86(6)
C14 Si2 Mg 129.22(9)
C13 Si2 Mg 128.22(9)
C19 Si2 Mg 65.96(7)

loop_
_geom_bond_atom_site_label_1
_geom_bond_atom_site_label_2
_geom_bond_distance
C1 Si1 1.884(2)
C1 H1A 0.98
C1 H1B 0.98
C1 H1C 0.98
C2 Si1 1.882(2)
C2 H2A 0.98
C2 H2B 0.98
C2 H2C 0.98
C3 N1 1.479(3)
C3 C6 1.532(3)
C3 C5 1.532(3)
C3 C4 1.540(3)
C4 H4A 0.98
C4 H4B 0.98
C4 H4C 0.98
C5 H5A 0.98
C5 H5B 0.98
C5 H5C 0.98
C6 H6A 0.98
C6 H6B 0.98
C6 H6C 0.98
C7 N2 1.491(2)
C7 Si1 1.897(2)
C7 Mg 2.863(2)
C7 H7A 0.99
C7 H7B 0.99
C8 N2 1.484(3)
C8 C9 1.510(3)
C8 H8A 0.99
C8 H8B 0.99
C9 C10 1.509(4)
C9 H9A 0.99
C9 H9B 0.99
C10 C11 1.510(4)
C10 H10A 0.99
C10 H10B 0.99
C11 C12 1.513(3)
C11 H11A 0.99
C11 H11B 0.99
C12 N2 1.484(3)
C12 H12A 0.99
C12 H12B 0.99
C13 Si2 1.888(3)
C13 H13A 0.98
C13 H13B 0.98
C13 H13C 0.98
C14 Si2 1.886(2)
C14 H14A 0.98
C14 H14B 0.98
C14 H14C 0.98
C15 N3 1.476(3)
C15 C18 1.526(3)
C15 C16 1.537(3)
C15 C17 1.539(3)
C16 H16A 0.98
C16 H16B 0.98
C16 H16C 0.98
C17 H17A 0.98
C17 H17B 0.98
C17 H17C 0.98
C18 H18A 0.98
C18 H18B 0.98
C18 H18C 0.98
C19 N4 1.496(3)
C19 Si2 1.900(2)
C19 H19A 0.99
C19 H19B 0.99
C20 N4 1.483(3)
C20 C21 1.515(3)
C20 H20A 0.99
C20 H20B 0.99
C21 C22 1.522(3)
C21 H21A 0.99
C21 H21B 0.99
C22 C23 1.518(4)
C22 H22A 0.99
C22 H22B 0.99
C23 C24 1.522(3)
C23 H23A 0.99
C23 H23B 0.99
C24 N4 1.487(3)
C24 H24A 0.99
C24 H24B 0.99
Mg N1 2.0299(17)
Mg N3 2.0334(17)
Mg N4 2.2193(19)
Mg N2 2.2519(19)
Mg Si1 3.0676(9)
Mg Si2 3.0833(9)
N1 Si1 1.6887(18)
N3 Si2 1.6905(18)
